data_1573098
loop_
_publ_author_name
'Wu, Weikang'
'Rajeshkumar, Thayalan'
'Zhu, Shan'
'Chai, Fuxiang'
'Hong, Dongjing'
'Huang, Zeming'
'Yuan, Qingbing'
'Maron, Laurent'
'Wang, Shaowu'

_publ_section_title
;
 Rare-earth metal complexes bearing electrophilic and nucleophilic carbon
 centres and their unique reactivity patterns towards pyridine
 derivatives.
;
_journal_issue 48
_journal_name_full 'Chemical science'
_journal_page_first 20315
_journal_page_last 20327
_journal_paper_doi 10.1039/d4sc04197f
_journal_volume 15
_journal_year 2024
_chemical_formula_moiety 'C39 H52 N5 O Yb'
_chemical_formula_sum 'C39 H52 N5 O Yb'
_chemical_formula_weight 779.89
_space_group_crystal_system monoclinic
_space_group_IT_number 15
_space_group_name_Hall '-C 2yc'
_space_group_name_H-M_alt 'C 1 2/c 1'
_atom_sites_solution_hydrogens geom
_atom_sites_solution_primary iterative
_audit_creation_date 2024-04-16
_audit_creation_method
;
Olex2 1.5
(compiled 2023.08.24 svn.re1ec1418 for OlexSys, GUI svn.r6817)
;
_audit_update_record
;
2024-05-29 deposited with the CCDC.	2024-11-12 downloaded from the CCDC.
;
_cell_angle_alpha 90
_cell_angle_beta 91.3640(10)
_cell_angle_gamma 90
_cell_formula_units_Z 8
_cell_length_a 13.6308(8)
_cell_length_b 20.2415(11)
_cell_length_c 26.8881(15)
_cell_measurement_reflns_used 9840
_cell_measurement_temperature 300
_cell_measurement_theta_max 27.34
_cell_measurement_theta_min 2.33
_cell_volume 7416.5(7)
_computing_molecular_graphics 'Olex2 1.5 (Dolomanov et al., 2009)'
_computing_publication_material 'Olex2 1.5 (Dolomanov et al., 2009)'
_computing_structure_refinement 'SHELXL 2018/3 (Sheldrick, 2015)'
_computing_structure_solution 'olex2.solve 1.5 (Bourhis et al., 2015)'
_diffrn_ambient_temperature 300
_diffrn_measured_fraction_theta_full 1.000
_diffrn_measured_fraction_theta_max 1.000
_diffrn_measurement_device_type 'Bruker APEX-II CCD'
_diffrn_measurement_method '\f and \w scans'
_diffrn_radiation_type MoK\a
_diffrn_radiation_wavelength 0.71073
_diffrn_reflns_av_R_equivalents 0.0394
_diffrn_reflns_av_unetI/netI 0.0295
_diffrn_reflns_Laue_measured_fraction_full 1.000
_diffrn_reflns_Laue_measured_fraction_max 1.000
_diffrn_reflns_limit_h_max 16
_diffrn_reflns_limit_h_min -16
_diffrn_reflns_limit_k_max 24
_diffrn_reflns_limit_k_min -24
_diffrn_reflns_limit_l_max 31
_diffrn_reflns_limit_l_min -31
_diffrn_reflns_number 35942
_diffrn_reflns_point_group_measured_fraction_full 1.000
_diffrn_reflns_point_group_measured_fraction_max 1.000
_diffrn_reflns_theta_full 25.000
_diffrn_reflns_theta_max 25.000
_diffrn_reflns_theta_min 1.515
_diffrn_standards_number 0
_exptl_absorpt_coefficient_mu 2.558
_exptl_absorpt_correction_T_max 0.814
_exptl_absorpt_correction_T_min 0.417
_exptl_absorpt_correction_type multi-scan
_exptl_crystal_colour 'clear light yellow'
_exptl_crystal_colour_lustre clear
_exptl_crystal_colour_modifier light
_exptl_crystal_colour_primary yellow
_exptl_crystal_density_diffrn 1.397
_exptl_crystal_description block
_exptl_crystal_F_000 3192
_exptl_crystal_size_max 0.21
_exptl_crystal_size_mid 0.2
_exptl_crystal_size_min 0.19
_refine_diff_density_max 1.082
_refine_diff_density_min -0.398
_refine_diff_density_rms 0.086
_refine_ls_extinction_method none
_refine_ls_goodness_of_fit_ref 1.113
_refine_ls_hydrogen_treatment constr
_refine_ls_matrix_type full
_refine_ls_number_parameters 625
_refine_ls_number_reflns 6531
_refine_ls_number_restraints 757
_refine_ls_restrained_S_all 1.095
_refine_ls_R_factor_all 0.0468
_refine_ls_R_factor_gt 0.0385
_refine_ls_shift/su_max 0.002
_refine_ls_shift/su_mean 0.000
_refine_ls_structure_factor_coef Fsqd
_refine_ls_weighting_details 'w=1/[\s^2^(Fo^2^)+(0.0429P)^2^+30.6979P] where P=(Fo^2^+2Fc^2^)/3'
_refine_ls_weighting_scheme calc
_refine_ls_wR_factor_gt 0.0935
_refine_ls_wR_factor_ref 0.0978
_reflns_Friedel_coverage 0.000
_reflns_number_gt 5661
_reflns_number_total 6531
_reflns_threshold_expression 'I > 2\s(I)'
_cod_data_source_file d4sc04197f4.cif
_cod_data_source_block 4b
_cod_depositor_comments 'Adding full bibliography for 1573095--1573138.cif.'
_cod_database_code 1573098
_shelx_shelxl_version_number 2018/3
_shelx_space_group_comment
;
The symmetry employed for this shelxl refinement is uniquely defined
by the following loop, which should always be used as a source of
symmetry information in preference to the above space-group names.
They are only intended as comments.
;
_shelx_estimated_absorpt_t_max 0.642
_shelx_estimated_absorpt_t_min 0.616
_olex2_refinement_description
;
1. Fixed Uiso
 At 1.2 times of:
  All C(H) groups, All C(H,H) groups, All C(H,H,H,H) groups
 At 1.5 times of:
  All C(H,H,H) groups
2. Restrained distances
 N2-C11 \\sim N2A-C11A \\sim N2-C16 \\sim N2A-C16A \\sim N2A-C12A \\sim N2-C12
 with sigma of 0.02
 O1-C36 \\sim O1-C36A \\sim O1-C39A \\sim O1-C39
 with sigma of 0.02
 C11-C10 \\sim C11A-C10
 with sigma of 0.02
3. Restrained planarity
 C19, C23, C22, C20, C18, C21, C27, C24, N3
 with sigma of 0.1
 C19A, C22A, C20A, C18, C21A, C24A, C23A, C27A, N3
 with sigma of 0.1
4. Uiso/Uaniso restraints and constraints
C10 \\sim N2 \\sim C11 \\sim C12 \\sim C13 \\sim C14 \\sim C15 \\sim C16 \\sim
N2A \\sim C11A \\sim C12A \\sim C13A \\sim C14A \\sim C15A \\sim C16A: within
2A with sigma of 0.01 and sigma for terminal atoms of 0.02 within 2A
C18 \\sim C19 \\sim C20 \\sim C21 \\sim C22 \\sim C23 \\sim C24 \\sim C25 \\sim
C26 \\sim C27 \\sim C28 \\sim C29 \\sim C19A \\sim C20A \\sim C21A \\sim C22A
\\sim C23A \\sim C24A \\sim C25A \\sim C26A \\sim C27A \\sim C28A \\sim C29A
\\sim N3: within 2A with sigma of 0.01 and sigma for terminal atoms of 0.02
within 2A
Uanis(O1) \\sim Ueq, Uanis(C36) \\sim Ueq, Uanis(C37) \\sim Ueq, Uanis(C38)
\\sim Ueq, Uanis(C39) \\sim Ueq, Uanis(C36A) \\sim Ueq, Uanis(C37A) \\sim Ueq,
Uanis(C38A) \\sim Ueq, Uanis(C39A) \\sim Ueq: with sigma of 0.01 and sigma for
terminal atoms of 0.02
Uanis(N4) \\sim Ueq, Uanis(N5) \\sim Ueq, Uanis(C30) \\sim Ueq, Uanis(C31)
\\sim Ueq, Uanis(C32) \\sim Ueq, Uanis(C33) \\sim Ueq, Uanis(C34) \\sim Ueq,
Uanis(C35) \\sim Ueq: with sigma of 0.01 and sigma for terminal atoms of 0.02
5. Same fragment restrains
{C10, N2A, C11A, C12A, C13A, C14A, C15A, C16A} sigma for 1-2: 0.02, 1-3: 0.04
as in
{C10, N2, C11, C12, C13, C14, C15, C16}
{N3, C18, C19A, C20A, C21A, C22A, C23A, C24A, C25A, C26A, C27A, C28A, C29A}
sigma for 1-2: 0.02, 1-3: 0.04
as in
{N3, C18, C19, C20, C21, C22, C23, C24, C25, C26, C27, C28, C29}
{O1, C36A, C37A, C38A, C39A} sigma for 1-2: 0.02, 1-3: 0.04
as in
{O1, C36, C37, C38, C39}
6. Others
 Sof(H10C)=Sof(H10D)=Sof(N2A)=Sof(C11A)=Sof(H11C)=Sof(H11D)=Sof(C12A)=
 Sof(H12C)=Sof(H12D)=Sof(C13A)=Sof(H13C)=Sof(H13D)=Sof(C14A)=Sof(H14C)=
 Sof(H14D)=Sof(C15A)=Sof(H15C)=Sof(H15D)=Sof(C16A)=Sof(H16C)=Sof(H16D)=1-FVAR(1)
 Sof(H10A)=Sof(H10B)=Sof(N2)=Sof(C11)=Sof(H11A)=Sof(H11B)=Sof(C12)=Sof(H12A)=
 Sof(H12B)=Sof(C13)=Sof(H13A)=Sof(H13B)=Sof(C14)=Sof(H14A)=Sof(H14B)=Sof(C15)=
 Sof(H15A)=Sof(H15B)=Sof(C16)=Sof(H16A)=Sof(H16B)=FVAR(1)
 Sof(C36A)=Sof(H36C)=Sof(H36D)=Sof(C37A)=Sof(H37C)=Sof(H37D)=Sof(C38A)=
 Sof(H38C)=Sof(H38D)=Sof(C39A)=Sof(H39C)=Sof(H39D)=1-FVAR(2)
 Sof(C36)=Sof(H36A)=Sof(H36B)=Sof(C37)=Sof(H37A)=Sof(H37B)=Sof(C38)=Sof(H38A)=
 Sof(H38B)=Sof(C39)=Sof(H39A)=Sof(H39B)=FVAR(2)
 Sof(C19A)=Sof(C20A)=Sof(H20A)=Sof(C21A)=Sof(H21A)=Sof(C22A)=Sof(H22A)=
 Sof(C23A)=Sof(C24A)=Sof(H24A)=Sof(C25A)=Sof(H25D)=Sof(H25E)=Sof(H25F)=
 Sof(C26A)=Sof(H26D)=Sof(H26E)=Sof(H26F)=Sof(C27A)=Sof(H27A)=Sof(C28A)=
 Sof(H28D)=Sof(H28E)=Sof(H28F)=Sof(C29A)=Sof(H29D)=Sof(H29E)=Sof(H29F)=1-FVAR(3)
 Sof(C19)=Sof(C20)=Sof(H20)=Sof(C21)=Sof(H21)=Sof(C22)=Sof(H22)=Sof(C23)=
 Sof(C24)=Sof(H24)=Sof(C25)=Sof(H25A)=Sof(H25B)=Sof(H25C)=Sof(C26)=Sof(H26A)=
 Sof(H26B)=Sof(H26C)=Sof(C27)=Sof(H27)=Sof(C28)=Sof(H28A)=Sof(H28B)=Sof(H28C)=
 Sof(C29)=Sof(H29A)=Sof(H29B)=Sof(H29C)=FVAR(3)
7.a Ternary CH refined with riding coordinates:
 C24(H24), C27(H27), C1(H1), C24A(H24A), C27A(H27A)
7.b Secondary CH2 refined with riding coordinates:
 C36(H36A,H36B), C37(H37A,H37B), C38(H38A,H38B), C39(H39A,H39B), C10(H10A,
 H10B), C10(H10C,H10D), C11(H11A,H11B), C12(H12A,H12B), C13(H13A,H13B),
 C14(H14A,H14B), C15(H15A,H15B), C16(H16A,H16B), C11A(H11C,H11D), C12A(H12C,
 H12D), C13A(H13C,H13D), C14A(H14C,H14D), C15A(H15C,H15D), C16A(H16C,H16D),
 C36A(H36C,H36D), C37A(H37C,H37D), C38A(H38C,H38D), C39A(H39C,H39D)
7.c Aromatic/amide H refined with riding coordinates:
 C20(H20), C21(H21), C22(H22), C5(H5), C6(H6), C7(H7), C8(H8), C17(H17),
 C30(H30), C31(H31), C32(H32), C33(H33), C20A(H20A), C21A(H21A), C22A(H22A)
7.d Idealised Me refined as rotating group:
 C25(H25A,H25B,H25C), C26(H26A,H26B,H26C), C28(H28A,H28B,H28C), C29(H29A,H29B,
 H29C), C35(H35A,H35B,H35C), C25A(H25D,H25E,H25F), C26A(H26D,H26E,H26F),
 C28A(H28D,H28E,H28F), C29A(H29D,H29E,H29F)
;
_olex2_submission_special_instructions 'No special instructions were received'

loop_
_space_group_symop_operation_xyz
'x, y, z'
'-x, y, -z+1/2'
'x+1/2, y+1/2, z'
'-x+1/2, y+1/2, -z+1/2'
'-x, -y, -z'
'x, -y, z-1/2'
'-x+1/2, -y+1/2, -z'
'x+1/2, -y+1/2, z-1/2'

loop_
_atom_site_label
_atom_site_type_symbol
_atom_site_fract_x
_atom_site_fract_y
_atom_site_fract_z
_atom_site_U_iso_or_equiv
_atom_site_adp_type
_atom_site_occupancy
_atom_site_site_symmetry_order
_atom_site_calc_flag
_atom_site_refinement_flags_posn
_atom_site_refinement_flags_adp
_atom_site_refinement_flags_occupancy
_atom_site_disorder_assembly
_atom_site_disorder_group
Yb1 Yb 0.72849(2) 0.69669(2) 0.44951(2) 0.04091(9) Uani 1 1 d . . . . .
O1 O 0.6922(3) 0.58150(19) 0.44975(14) 0.0621(10) Uani 1 1 d D U . . .
C36 C 0.7432(16) 0.5301(9) 0.4235(10) 0.070(8) Uani 0.39(2) 1 d D U P A 1
H36A H 0.811074 0.527537 0.435043 0.085 Uiso 0.39(2) 1 calc R U P A 1
H36B H 0.741858 0.538949 0.388049 0.085 Uiso 0.39(2) 1 calc R U P A 1
C37 C 0.6920(16) 0.4686(9) 0.4340(12) 0.087(9) Uani 0.39(2) 1 d D U P A 1
H37A H 0.730941 0.441630 0.456812 0.104 Uiso 0.39(2) 1 calc R U P A 1
H37B H 0.680549 0.443865 0.403527 0.104 Uiso 0.39(2) 1 calc R U P A 1
C38 C 0.5952(14) 0.4868(8) 0.4571(9) 0.071(6) Uani 0.39(2) 1 d D U P A 1
H38A H 0.542788 0.488550 0.432058 0.085 Uiso 0.39(2) 1 calc R U P A 1
H38B H 0.577859 0.455334 0.482594 0.085 Uiso 0.39(2) 1 calc R U P A 1
C39 C 0.6145(14) 0.5527(8) 0.4786(7) 0.056(5) Uani 0.39(2) 1 d D U P A 1
H39A H 0.555895 0.579888 0.476370 0.067 Uiso 0.39(2) 1 calc R U P A 1
H39B H 0.634820 0.548943 0.513288 0.067 Uiso 0.39(2) 1 calc R U P A 1
N1 N 0.5847(3) 0.6676(2) 0.60432(15) 0.0443(10) Uani 1 1 d . . . . .
N3 N 0.5635(3) 0.7298(2) 0.44570(14) 0.0421(9) Uani 1 1 d D U . . .
C18 C 0.5193(4) 0.7560(3) 0.39988(19) 0.0492(12) Uani 1 1 d D U . . .
C19 C 0.4853(11) 0.7078(7) 0.3652(5) 0.059(2) Uani 0.48(3) 1 d D U P B 1
C20 C 0.4430(14) 0.7263(10) 0.3196(5) 0.061(3) Uani 0.48(3) 1 d D U P B 1
H20 H 0.420533 0.694405 0.297272 0.074 Uiso 0.48(3) 1 calc R U P B 1
C21 C 0.4350(14) 0.7912(11) 0.3083(6) 0.063(3) Uani 0.48(3) 1 d D U P B 1
H21 H 0.408018 0.803915 0.277634 0.075 Uiso 0.48(3) 1 calc R U P B 1
C22 C 0.4662(13) 0.8381(9) 0.3414(6) 0.062(2) Uani 0.48(3) 1 d D U P B 1
H22 H 0.460279 0.882428 0.332801 0.075 Uiso 0.48(3) 1 calc R U P B 1
C23 C 0.5069(11) 0.8216(6) 0.3880(6) 0.057(2) Uani 0.48(3) 1 d D U P B 1
C24 C 0.4860(16) 0.6339(7) 0.3765(7) 0.067(3) Uani 0.48(3) 1 d D U P B 1
H24 H 0.531394 0.625145 0.404588 0.080 Uiso 0.48(3) 1 calc R U P B 1
C25 C 0.515(3) 0.5917(12) 0.3320(8) 0.082(5) Uani 0.48(3) 1 d D U P B 1
H25A H 0.462449 0.591158 0.307701 0.123 Uiso 0.48(3) 1 calc R U P B 1
H25B H 0.528851 0.547401 0.342879 0.123 Uiso 0.48(3) 1 calc R U P B 1
H25C H 0.572770 0.610095 0.317401 0.123 Uiso 0.48(3) 1 calc R U P B 1
C26 C 0.3795(17) 0.6171(14) 0.3920(10) 0.089(5) Uani 0.48(3) 1 d D U P B 1
H26A H 0.364928 0.640151 0.422173 0.133 Uiso 0.48(3) 1 calc R U P B 1
H26B H 0.373769 0.570415 0.397315 0.133 Uiso 0.48(3) 1 calc R U P B 1
H26C H 0.334114 0.630564 0.366094 0.133 Uiso 0.48(3) 1 calc R U P B 1
C27 C 0.5317(14) 0.8751(7) 0.4256(7) 0.061(3) Uani 0.48(3) 1 d D U P B 1
H27 H 0.570731 0.854776 0.452554 0.073 Uiso 0.48(3) 1 calc R U P B 1
C28 C 0.5907(16) 0.9328(9) 0.4055(9) 0.078(5) Uani 0.48(3) 1 d D U P B 1
H28A H 0.547646 0.962133 0.387382 0.118 Uiso 0.48(3) 1 calc R U P B 1
H28B H 0.640000 0.916372 0.383823 0.118 Uiso 0.48(3) 1 calc R U P B 1
H28C H 0.621513 0.956145 0.432743 0.118 Uiso 0.48(3) 1 calc R U P B 1
C29 C 0.4364(17) 0.9030(12) 0.4485(9) 0.073(5) Uani 0.48(3) 1 d D U P B 1
H29A H 0.452223 0.940961 0.468462 0.109 Uiso 0.48(3) 1 calc R U P B 1
H29B H 0.407186 0.869704 0.468830 0.109 Uiso 0.48(3) 1 calc R U P B 1
H29C H 0.391045 0.915370 0.422261 0.109 Uiso 0.48(3) 1 calc R U P B 1
N4 N 0.7495(4) 0.7010(3) 0.3593(2) 0.0674(14) Uani 1 1 d . U . . .
N5 N 0.8665(4) 0.6582(3) 0.4091(2) 0.0711(15) Uani 1 1 d . U . . .
C1 C 0.7041(4) 0.6926(2) 0.53762(19) 0.0411(11) Uani 1 1 d . . . . .
H1 H 0.747369 0.659448 0.553137 0.049 Uiso 1 1 calc R U . . .
C2 C 0.6107(4) 0.6880(2) 0.55640(17) 0.0375(10) Uani 1 1 d . . . . .
C3 C 0.5186(3) 0.7076(2) 0.53188(18) 0.0388(11) Uani 1 1 d . . . . .
C4 C 0.4418(4) 0.7025(3) 0.56857(19) 0.0463(12) Uani 1 1 d . . . . .
C5 C 0.3419(4) 0.7183(3) 0.5681(2) 0.0603(15) Uani 1 1 d . . . . .
H5 H 0.310944 0.733642 0.539133 0.072 Uiso 1 1 calc R U . . .
C6 C 0.2896(5) 0.7107(3) 0.6112(3) 0.0713(18) Uani 1 1 d . . . . .
H6 H 0.223453 0.721992 0.611262 0.086 Uiso 1 1 calc R U . . .
C7 C 0.3337(5) 0.6870(3) 0.6536(3) 0.0693(18) Uani 1 1 d . . . . .
H7 H 0.296783 0.681888 0.681974 0.083 Uiso 1 1 calc R U . . .
C8 C 0.4332(5) 0.6702(3) 0.6553(2) 0.0596(15) Uani 1 1 d . . . . .
H8 H 0.463074 0.654075 0.684303 0.072 Uiso 1 1 calc R U . . .
C9 C 0.4854(4) 0.6782(3) 0.61243(19) 0.0462(12) Uani 1 1 d . . . . .
C10 C 0.6521(4) 0.6463(3) 0.64318(19) 0.0490(12) Uani 1 1 d D U . . .
H10A H 0.634032 0.665235 0.674798 0.059 Uiso 0.290(7) 1 calc R U P C 1
H10B H 0.718273 0.660319 0.635900 0.059 Uiso 0.290(7) 1 calc R U P C 1
H10C H 0.634356 0.667564 0.674004 0.059 Uiso 0.710(7) 1 calc R U P C 2
H10D H 0.717482 0.661166 0.635131 0.059 Uiso 0.710(7) 1 calc R U P C 2
N2 N 0.6959(15) 0.5419(12) 0.6884(8) 0.075(2) Uani 0.290(7) 1 d D U P C 1
C11 C 0.647(3) 0.5709(8) 0.6455(11) 0.063(3) Uani 0.290(7) 1 d D U P C 1
H11A H 0.578328 0.557821 0.645354 0.076 Uiso 0.290(7) 1 calc R U P C 1
H11B H 0.675505 0.552997 0.615707 0.076 Uiso 0.290(7) 1 calc R U P C 1
C12 C 0.6464(18) 0.5555(15) 0.7343(8) 0.079(3) Uani 0.290(7) 1 d D U P C 1
H12A H 0.577059 0.545707 0.729992 0.095 Uiso 0.290(7) 1 calc R U P C 1
H12B H 0.653023 0.601992 0.742364 0.095 Uiso 0.290(7) 1 calc R U P C 1
C13 C 0.690(2) 0.5136(15) 0.7775(8) 0.093(3) Uani 0.290(7) 1 d D U P C 1
H13A H 0.690581 0.541215 0.806975 0.112 Uiso 0.290(7) 1 calc R U P C 1
H13B H 0.643997 0.477944 0.783395 0.112 Uiso 0.290(7) 1 calc R U P C 1
C14 C 0.779(2) 0.4865(18) 0.7744(11) 0.100(3) Uani 0.290(7) 1 d D U P C 1
H14A H 0.770742 0.439892 0.766994 0.120 Uiso 0.290(7) 1 calc R U P C 1
H14B H 0.811207 0.489601 0.806901 0.120 Uiso 0.290(7) 1 calc R U P C 1
C15 C 0.8469(17) 0.5153(16) 0.7368(10) 0.097(3) Uani 0.290(7) 1 d D U P C 1
H15A H 0.893117 0.544072 0.754140 0.116 Uiso 0.290(7) 1 calc R U P C 1
H15B H 0.884269 0.479413 0.722594 0.116 Uiso 0.290(7) 1 calc R U P C 1
C16 C 0.7999(16) 0.5537(14) 0.6948(9) 0.087(3) Uani 0.290(7) 1 d D U P C 1
H16A H 0.810364 0.600427 0.700829 0.105 Uiso 0.290(7) 1 calc R U P C 1
H16B H 0.832027 0.542351 0.664202 0.105 Uiso 0.290(7) 1 calc R U P C 1
C17 C 0.5016(4) 0.7263(3) 0.48319(18) 0.0415(11) Uani 1 1 d . . . . .
H17 H 0.437265 0.738406 0.475323 0.050 Uiso 1 1 calc R U . . .
C30 C 0.7135(6) 0.7221(4) 0.3154(2) 0.0769(19) Uani 1 1 d . U . . .
H30 H 0.649622 0.738168 0.313635 0.092 Uiso 1 1 calc R U . . .
C31 C 0.7661(7) 0.7209(5) 0.2738(3) 0.092(2) Uani 1 1 d . U . . .
H31 H 0.738110 0.735092 0.243799 0.110 Uiso 1 1 calc R U . . .
C32 C 0.8608(7) 0.6987(4) 0.2756(3) 0.097(3) Uani 1 1 d . U . . .
H32 H 0.897221 0.699302 0.246778 0.117 Uiso 1 1 calc R U . . .
C33 C 0.9043(6) 0.6752(4) 0.3199(3) 0.087(2) Uani 1 1 d . U . . .
H33 H 0.968453 0.659653 0.321554 0.104 Uiso 1 1 calc R U . . .
C34 C 0.8441(6) 0.6767(3) 0.3620(2) 0.0666(17) Uani 1 1 d . U . . .
C35 C 0.9597(6) 0.6309(4) 0.4159(4) 0.100(3) Uani 1 1 d . U . . .
H35A H 0.991112 0.650034 0.444791 0.150 Uiso 1 1 calc R U . . .
H35B H 0.998099 0.639847 0.387187 0.150 Uiso 1 1 calc R U . . .
H35C H 0.954059 0.584011 0.420336 0.150 Uiso 1 1 calc R U . . .
C19A C 0.4911(10) 0.7149(7) 0.3605(4) 0.059(2) Uani 0.52(3) 1 d D U P B 2
C20A C 0.4570(12) 0.7469(10) 0.3179(5) 0.063(2) Uani 0.52(3) 1 d D U P B 2
H20A H 0.437266 0.721269 0.290720 0.076 Uiso 0.52(3) 1 calc R U P B 2
C21A C 0.4508(14) 0.8134(10) 0.3138(6) 0.064(3) Uani 0.52(3) 1 d D U P B 2
H21A H 0.430175 0.832321 0.283810 0.077 Uiso 0.52(3) 1 calc R U P B 2
C22A C 0.4745(12) 0.8527(8) 0.3533(6) 0.064(3) Uani 0.52(3) 1 d D U P B 2
H22A H 0.467144 0.898286 0.350790 0.077 Uiso 0.52(3) 1 calc R U P B 2
C23A C 0.5100(12) 0.8245(5) 0.3975(5) 0.055(2) Uani 0.52(3) 1 d D U P B 2
C24A C 0.4961(15) 0.6402(7) 0.3665(6) 0.068(3) Uani 0.52(3) 1 d D U P B 2
H24A H 0.556340 0.631849 0.386060 0.082 Uiso 0.52(3) 1 calc R U P B 2
C25A C 0.508(2) 0.6017(11) 0.3184(8) 0.081(5) Uani 0.52(3) 1 d D U P B 2
H25D H 0.450012 0.606717 0.297763 0.121 Uiso 0.52(3) 1 calc R U P B 2
H25E H 0.517955 0.555841 0.325909 0.121 Uiso 0.52(3) 1 calc R U P B 2
H25F H 0.563673 0.618400 0.301074 0.121 Uiso 0.52(3) 1 calc R U P B 2
C26A C 0.4123(17) 0.6143(13) 0.3985(8) 0.091(5) Uani 0.52(3) 1 d D U P B 2
H26D H 0.412453 0.637647 0.429594 0.136 Uiso 0.52(3) 1 calc R U P B 2
H26E H 0.421458 0.567989 0.404631 0.136 Uiso 0.52(3) 1 calc R U P B 2
H26F H 0.350619 0.621187 0.381269 0.136 Uiso 0.52(3) 1 calc R U P B 2
C27A C 0.5259(12) 0.8717(7) 0.4413(7) 0.059(3) Uani 0.52(3) 1 d D U P B 2
H27A H 0.561287 0.847120 0.467519 0.070 Uiso 0.52(3) 1 calc R U P B 2
C28A C 0.5869(15) 0.9328(8) 0.4297(9) 0.077(4) Uani 0.52(3) 1 d D U P B 2
H28D H 0.643539 0.920029 0.411472 0.116 Uiso 0.52(3) 1 calc R U P B 2
H28E H 0.607643 0.953723 0.460283 0.116 Uiso 0.52(3) 1 calc R U P B 2
H28F H 0.548021 0.963193 0.410213 0.116 Uiso 0.52(3) 1 calc R U P B 2
C29A C 0.4253(16) 0.8919(11) 0.4623(9) 0.073(5) Uani 0.52(3) 1 d D U P B 2
H29D H 0.387045 0.913991 0.436905 0.109 Uiso 0.52(3) 1 calc R U P B 2
H29E H 0.435507 0.921147 0.490093 0.109 Uiso 0.52(3) 1 calc R U P B 2
H29F H 0.391056 0.853182 0.473003 0.109 Uiso 0.52(3) 1 calc R U P B 2
N2A N 0.7265(7) 0.5532(5) 0.6906(3) 0.0727(19) Uani 0.710(7) 1 d D U P C 2
C11A C 0.6552(12) 0.5714(4) 0.6517(5) 0.0613(19) Uani 0.710(7) 1 d D U P C 2
H11C H 0.590587 0.556177 0.660876 0.074 Uiso 0.710(7) 1 calc R U P C 2
H11D H 0.671971 0.549531 0.620896 0.074 Uiso 0.710(7) 1 calc R U P C 2
C12A C 0.6883(9) 0.5605(7) 0.7396(4) 0.087(2) Uani 0.710(7) 1 d D U P C 2
H12C H 0.634551 0.529771 0.743845 0.104 Uiso 0.710(7) 1 calc R U P C 2
H12D H 0.662896 0.604945 0.743467 0.104 Uiso 0.710(7) 1 calc R U P C 2
C13A C 0.7694(10) 0.5473(6) 0.7800(4) 0.099(3) Uani 0.710(7) 1 d D U P C 2
H13C H 0.814245 0.584539 0.780466 0.119 Uiso 0.710(7) 1 calc R U P C 2
H13D H 0.738637 0.545825 0.812147 0.119 Uiso 0.710(7) 1 calc R U P C 2
C14A C 0.8229(10) 0.4909(7) 0.7745(5) 0.103(3) Uani 0.710(7) 1 d D U P C 2
H14C H 0.786700 0.454439 0.788632 0.124 Uiso 0.710(7) 1 calc R U P C 2
H14D H 0.883759 0.495413 0.793666 0.124 Uiso 0.710(7) 1 calc R U P C 2
C15A C 0.8468(8) 0.4739(7) 0.7223(4) 0.094(2) Uani 0.710(7) 1 d D U P C 2
H15C H 0.905022 0.498337 0.713267 0.113 Uiso 0.710(7) 1 calc R U P C 2
H15D H 0.862756 0.427274 0.720829 0.113 Uiso 0.710(7) 1 calc R U P C 2
C16A C 0.7685(8) 0.4878(5) 0.6851(4) 0.086(2) Uani 0.710(7) 1 d D U P C 2
H16C H 0.794933 0.483740 0.652069 0.103 Uiso 0.710(7) 1 calc R U P C 2
H16D H 0.717013 0.455055 0.688185 0.103 Uiso 0.710(7) 1 calc R U P C 2
C36A C 0.7172(12) 0.5365(5) 0.4096(5) 0.056(4) Uani 0.61(2) 1 d D U P A 2
H36C H 0.786985 0.527181 0.410335 0.067 Uiso 0.61(2) 1 calc R U P A 2
H36D H 0.699256 0.555502 0.377521 0.067 Uiso 0.61(2) 1 calc R U P A 2
C37A C 0.6607(13) 0.4761(6) 0.4184(5) 0.072(4) Uani 0.61(2) 1 d D U P A 2
H37C H 0.694788 0.437424 0.406273 0.087 Uiso 0.61(2) 1 calc R U P A 2
H37D H 0.596227 0.478409 0.402458 0.087 Uiso 0.61(2) 1 calc R U P A 2
C38A C 0.6533(15) 0.4743(6) 0.4751(5) 0.087(5) Uani 0.61(2) 1 d D U P A 2
H38C H 0.594193 0.451524 0.484863 0.105 Uiso 0.61(2) 1 calc R U P A 2
H38D H 0.709758 0.452355 0.490168 0.105 Uiso 0.61(2) 1 calc R U P A 2
C39A C 0.6502(15) 0.5446(6) 0.4899(5) 0.077(5) Uani 0.61(2) 1 d D U P A 2
H39C H 0.583062 0.558428 0.495071 0.092 Uiso 0.61(2) 1 calc R U P A 2
H39D H 0.687871 0.551455 0.520546 0.092 Uiso 0.61(2) 1 calc R U P A 2

loop_
_atom_site_aniso_label
_atom_site_aniso_U_11
_atom_site_aniso_U_22
_atom_site_aniso_U_33
_atom_site_aniso_U_23
_atom_site_aniso_U_13
_atom_site_aniso_U_12
Yb1 0.03965(14) 0.04334(14) 0.04003(14) -0.00615(10) 0.00693(9) -0.00142(10)
O1 0.078(3) 0.048(2) 0.061(2) -0.0093(18) 0.016(2) -0.007(2)
C36 0.069(10) 0.064(10) 0.078(11) -0.010(8) 0.007(8) 0.006(7)
C37 0.093(12) 0.071(11) 0.096(12) -0.003(8) 0.008(9) 0.013(8)
C38 0.075(9) 0.052(8) 0.086(10) -0.007(7) 0.011(7) -0.015(7)
C39 0.052(8) 0.055(8) 0.060(9) 0.002(6) 0.011(7) 0.001(6)
N1 0.043(2) 0.053(3) 0.037(2) 0.0042(19) 0.0035(18) -0.002(2)
N3 0.040(2) 0.049(2) 0.037(2) 0.0009(18) 0.0013(17) 0.0001(19)
C18 0.037(2) 0.069(3) 0.041(2) 0.010(2) 0.005(2) 0.006(2)
C19 0.053(4) 0.083(4) 0.039(4) 0.005(4) 0.002(4) -0.002(4)
C20 0.058(5) 0.082(6) 0.043(4) 0.006(4) -0.001(4) -0.002(5)
C21 0.063(5) 0.081(6) 0.045(4) 0.006(5) -0.003(4) 0.004(5)
C22 0.061(4) 0.076(5) 0.049(5) 0.010(4) -0.002(4) 0.008(4)
C23 0.051(4) 0.068(4) 0.051(5) 0.012(4) 0.005(4) 0.009(4)
C24 0.070(5) 0.085(5) 0.045(5) -0.001(5) -0.003(5) -0.018(5)
C25 0.097(9) 0.095(9) 0.053(10) -0.006(8) -0.012(9) -0.018(8)
C26 0.081(11) 0.110(9) 0.074(9) 0.000(8) -0.006(9) -0.034(9)
C27 0.057(5) 0.065(5) 0.060(6) 0.020(5) 0.000(5) 0.015(4)
C28 0.092(8) 0.062(7) 0.082(10) 0.018(8) 0.016(9) 0.002(7)
C29 0.078(8) 0.081(9) 0.060(10) 0.011(8) 0.014(7) 0.022(8)
N4 0.074(4) 0.070(3) 0.059(3) -0.005(3) 0.014(3) -0.018(3)
N5 0.060(3) 0.068(3) 0.086(4) -0.015(3) 0.007(3) 0.006(3)
C1 0.037(3) 0.042(3) 0.045(3) -0.001(2) 0.005(2) 0.002(2)
C2 0.046(3) 0.030(2) 0.037(2) -0.0029(19) 0.003(2) -0.003(2)
C3 0.037(3) 0.040(3) 0.040(3) -0.002(2) 0.006(2) -0.003(2)
C4 0.045(3) 0.049(3) 0.045(3) -0.007(2) 0.010(2) -0.002(2)
C5 0.047(3) 0.075(4) 0.059(4) 0.002(3) 0.010(3) 0.002(3)
C6 0.051(4) 0.088(5) 0.076(5) 0.000(4) 0.023(3) 0.002(3)
C7 0.067(4) 0.078(5) 0.064(4) -0.004(3) 0.033(3) -0.001(3)
C8 0.066(4) 0.069(4) 0.045(3) 0.001(3) 0.013(3) -0.012(3)
C9 0.048(3) 0.047(3) 0.044(3) -0.005(2) 0.010(2) -0.006(2)
C10 0.054(3) 0.052(3) 0.041(3) 0.006(2) -0.001(2) -0.009(2)
N2 0.090(5) 0.075(4) 0.060(4) 0.012(4) -0.004(4) 0.007(4)
C11 0.077(6) 0.061(5) 0.052(5) 0.009(5) -0.004(5) -0.004(5)
C12 0.095(7) 0.082(6) 0.059(5) 0.013(5) -0.010(6) 0.004(6)
C13 0.108(6) 0.098(6) 0.072(5) 0.016(5) -0.016(5) 0.007(6)
C14 0.112(6) 0.104(6) 0.082(5) 0.019(5) -0.020(6) 0.006(6)
C15 0.108(6) 0.101(5) 0.081(5) 0.017(5) -0.015(5) 0.008(5)
C16 0.099(5) 0.088(5) 0.075(5) 0.017(5) -0.009(5) 0.010(5)
C17 0.033(3) 0.047(3) 0.044(3) -0.002(2) 0.000(2) 0.002(2)
C30 0.082(4) 0.091(5) 0.058(4) -0.001(3) 0.008(3) -0.023(4)
C31 0.099(5) 0.115(6) 0.062(4) -0.002(4) 0.004(4) -0.025(5)
C32 0.100(6) 0.114(6) 0.080(5) -0.016(4) 0.033(4) -0.014(5)
C33 0.087(5) 0.085(5) 0.089(5) -0.015(4) 0.014(4) -0.005(4)
C34 0.091(5) 0.055(3) 0.054(3) -0.014(3) 0.001(3) -0.021(3)
C35 0.086(5) 0.079(5) 0.135(7) -0.023(5) 0.019(5) 0.003(4)
C19A 0.054(4) 0.084(4) 0.039(4) 0.004(4) 0.003(4) 0.001(4)
C20A 0.062(4) 0.084(5) 0.044(4) 0.008(4) 0.002(4) 0.005(5)
C21A 0.064(5) 0.081(6) 0.047(4) 0.011(5) -0.002(4) 0.007(5)
C22A 0.064(4) 0.075(5) 0.053(5) 0.010(4) -0.003(4) 0.008(4)
C23A 0.050(4) 0.067(4) 0.050(5) 0.014(4) 0.005(4) 0.010(4)
C24A 0.070(5) 0.090(5) 0.044(5) 0.000(5) -0.004(5) -0.018(5)
C25A 0.097(8) 0.090(9) 0.054(9) -0.005(8) -0.014(9) -0.014(8)
C26A 0.078(10) 0.118(9) 0.076(8) -0.008(8) -0.019(8) -0.030(9)
C27A 0.058(4) 0.059(4) 0.058(6) 0.018(5) 0.004(5) 0.013(4)
C28A 0.088(8) 0.058(7) 0.087(10) 0.017(8) 0.014(9) 0.010(6)
C29A 0.072(8) 0.077(8) 0.070(10) 0.024(8) 0.008(7) 0.021(7)
N2A 0.088(5) 0.070(4) 0.060(3) 0.015(3) -0.011(3) 0.005(4)
C11A 0.076(4) 0.057(4) 0.051(4) 0.004(3) -0.002(4) -0.009(3)
C12A 0.104(5) 0.090(4) 0.067(4) 0.009(4) -0.011(4) 0.012(5)
C13A 0.119(6) 0.102(5) 0.074(4) 0.011(4) -0.024(4) 0.006(5)
C14A 0.111(6) 0.111(5) 0.087(4) 0.017(4) -0.028(5) 0.006(5)
C15A 0.102(5) 0.091(5) 0.088(5) 0.019(4) -0.010(4) 0.010(5)
C16A 0.098(5) 0.084(4) 0.075(4) 0.011(4) -0.004(4) 0.009(4)
C36A 0.068(7) 0.044(6) 0.056(6) -0.009(4) 0.004(6) 0.000(5)
C37A 0.082(8) 0.052(6) 0.083(7) -0.013(5) -0.004(6) -0.004(5)
C38A 0.107(9) 0.065(7) 0.090(8) 0.005(6) 0.013(7) -0.008(6)
C39A 0.091(8) 0.068(7) 0.072(7) 0.004(5) 0.010(6) -0.013(6)

loop_
_atom_type_symbol
_atom_type_description
_atom_type_scat_dispersion_real
_atom_type_scat_dispersion_imag
_atom_type_scat_source
C C 0.0033 0.0016 'International Tables Vol C Tables 4.2.6.8 and 6.1.1.4'
H H 0.0000 0.0000 'International Tables Vol C Tables 4.2.6.8 and 6.1.1.4'
N N 0.0061 0.0033 'International Tables Vol C Tables 4.2.6.8 and 6.1.1.4'
O O 0.0106 0.0060 'International Tables Vol C Tables 4.2.6.8 and 6.1.1.4'
Yb Yb -0.3850 5.5486 'International Tables Vol C Tables 4.2.6.8 and 6.1.1.4'

loop_
_geom_angle_atom_site_label_1
_geom_angle_atom_site_label_2
_geom_angle_atom_site_label_3
_geom_angle
_geom_angle_site_symmetry_1
_geom_angle_site_symmetry_3
_geom_angle_publ_flag
O1 Yb1 Yb1 129.11(9) . 7_666 ?
O1 Yb1 N4 93.80(15) . . ?
O1 Yb1 C1 166.93(16) . 7_666 ?
O1 Yb1 C1 85.99(15) . . ?
O1 Yb1 C2 148.64(14) . 7_666 ?
O1 Yb1 C34 89.00(15) . . ?
N3 Yb1 Yb1 90.03(10) . 7_666 ?
N3 Yb1 O1 94.63(15) . . ?
N3 Yb1 N4 94.65(17) . . ?
N3 Yb1 C1 84.14(15) . . ?
N3 Yb1 C1 95.80(16) . 7_666 ?
N3 Yb1 C2 116.44(14) . 7_666 ?
N3 Yb1 C34 123.01(18) . . ?
N4 Yb1 Yb1 136.34(12) . 7_666 ?
N4 Yb1 C2 80.18(15) . 7_666 ?
N4 Yb1 C34 28.45(19) . . ?
N5 Yb1 Yb1 116.42(14) . 7_666 ?
N5 Yb1 O1 81.03(17) . . ?
N5 Yb1 N3 149.23(18) . . ?
N5 Yb1 N4 55.6(2) . . ?
N5 Yb1 C1 125.51(19) . . ?
N5 Yb1 C1 93.87(18) . 7_666 ?
N5 Yb1 C2 70.12(16) . 7_666 ?
N5 Yb1 C34 27.3(2) . . ?
C1 Yb1 Yb1 44.10(12) . 7_666 ?
C1 Yb1 Yb1 43.16(12) 7_666 7_666 ?
C1 Yb1 N4 93.18(17) 7_666 . ?
C1 Yb1 N4 178.75(17) . . ?
C1 Yb1 C1 87.26(17) . 7_666 ?
C1 Yb1 C2 23.76(14) 7_666 7_666 ?
C1 Yb1 C2 100.63(14) . 7_666 ?
C1 Yb1 C34 91.90(17) 7_666 . ?
C1 Yb1 C34 152.7(2) . . ?
C2 Yb1 Yb1 59.25(8) 7_666 7_666 ?
C34 Yb1 Yb1 129.19(12) . 7_666 ?
C34 Yb1 C2 71.06(15) . 7_666 ?
C36 O1 Yb1 126.9(8) . . ?
C36 O1 C39 109.8(10) . . ?
C39 O1 Yb1 123.3(7) . . ?
C36A O1 Yb1 123.8(5) . . ?
C39A O1 Yb1 126.5(5) . . ?
C39A O1 C36A 109.5(7) . . ?
O1 C36 H36A 110.4 . . ?
O1 C36 H36B 110.4 . . ?
O1 C36 C37 106.4(12) . . ?
H36A C36 H36B 108.6 . . ?
C37 C36 H36A 110.5 . . ?
C37 C36 H36B 110.4 . . ?
C36 C37 H37A 110.3 . . ?
C36 C37 H37B 110.3 . . ?
C36 C37 C38 107.3(13) . . ?
H37A C37 H37B 108.5 . . ?
C38 C37 H37A 110.3 . . ?
C38 C37 H37B 110.3 . . ?
C37 C38 H38A 111.1 . . ?
C37 C38 H38B 111.1 . . ?
H38A C38 H38B 109.0 . . ?
C39 C38 C37 103.4(12) . . ?
C39 C38 H38A 111.1 . . ?
C39 C38 H38B 111.1 . . ?
O1 C39 C38 106.2(10) . . ?
O1 C39 H39A 110.5 . . ?
O1 C39 H39B 110.5 . . ?
C38 C39 H39A 110.5 . . ?
C38 C39 H39B 110.5 . . ?
H39A C39 H39B 108.7 . . ?
C2 N1 C10 125.6(4) . . ?
C9 N1 C2 111.4(4) . . ?
C9 N1 C10 122.6(4) . . ?
C18 N3 Yb1 121.1(3) . . ?
C17 N3 Yb1 125.1(3) . . ?
C17 N3 C18 113.7(4) . . ?
C19 C18 N3 115.3(8) . . ?
C23 C18 N3 126.4(8) . . ?
C23 C18 C19 118.2(9) . . ?
C19A C18 N3 121.8(8) . . ?
C19A C18 C23A 122.4(9) . . ?
C23A C18 N3 115.8(7) . . ?
C18 C19 C24 122.8(11) . . ?
C20 C19 C18 121.0(12) . . ?
C20 C19 C24 116.1(11) . . ?
C19 C20 H20 120.3 . . ?
C21 C20 C19 119.3(13) . . ?
C21 C20 H20 120.3 . . ?
C20 C21 H21 119.8 . . ?
C20 C21 C22 120.4(12) . . ?
C22 C21 H21 119.8 . . ?
C21 C22 H22 119.0 . . ?
C21 C22 C23 122.0(13) . . ?
C23 C22 H22 119.0 . . ?
C18 C23 C22 118.9(11) . . ?
C18 C23 C27 120.7(11) . . ?
C22 C23 C27 120.3(11) . . ?
C19 C24 H24 109.3 . . ?
C19 C24 C25 113.0(13) . . ?
C19 C24 C26 105.3(14) . . ?
C25 C24 H24 109.3 . . ?
C25 C24 C26 110.5(15) . . ?
C26 C24 H24 109.3 . . ?
C24 C25 H25A 109.5 . . ?
C24 C25 H25B 109.5 . . ?
C24 C25 H25C 109.5 . . ?
H25A C25 H25B 109.5 . . ?
H25A C25 H25C 109.5 . . ?
H25B C25 H25C 109.5 . . ?
C24 C26 H26A 109.5 . . ?
C24 C26 H26B 109.5 . . ?
C24 C26 H26C 109.5 . . ?
H26A C26 H26B 109.5 . . ?
H26A C26 H26C 109.5 . . ?
H26B C26 H26C 109.5 . . ?
C23 C27 H27 107.6 . . ?
C23 C27 C28 115.1(11) . . ?
C23 C27 C29 110.4(12) . . ?
C28 C27 H27 107.6 . . ?
C28 C27 C29 108.4(13) . . ?
C29 C27 H27 107.6 . . ?
C27 C28 H28A 109.5 . . ?
C27 C28 H28B 109.5 . . ?
C27 C28 H28C 109.5 . . ?
H28A C28 H28B 109.5 . . ?
H28A C28 H28C 109.5 . . ?
H28B C28 H28C 109.5 . . ?
C27 C29 H29A 109.5 . . ?
C27 C29 H29B 109.5 . . ?
C27 C29 H29C 109.5 . . ?
H29A C29 H29B 109.5 . . ?
H29A C29 H29C 109.5 . . ?
H29B C29 H29C 109.5 . . ?
C30 N4 Yb1 146.7(5) . . ?
C30 N4 C34 118.8(6) . . ?
C34 N4 Yb1 93.9(4) . . ?
C34 N5 Yb1 100.3(4) . . ?
C34 N5 C35 114.6(7) . . ?
C35 N5 Yb1 144.7(6) . . ?
Yb1 C1 Yb1 92.74(17) . 7_666 ?
Yb1 C1 H1 110.3 7_666 . ?
Yb1 C1 H1 110.3 . . ?
C2 C1 Yb1 110.9(3) . 7_666 ?
C2 C1 Yb1 120.8(4) . . ?
C2 C1 H1 110.3 . . ?
N1 C2 Yb1 116.5(3) . 7_666 ?
N1 C2 C3 105.1(4) . . ?
C1 C2 Yb1 45.3(2) . 7_666 ?
C1 C2 N1 127.5(5) . . ?
C1 C2 C3 127.3(4) . . ?
C3 C2 Yb1 111.2(3) . 7_666 ?
C2 C3 C4 107.4(4) . . ?
C17 C3 C2 128.9(4) . . ?
C17 C3 C4 123.7(5) . . ?
C5 C4 C3 133.8(5) . . ?
C9 C4 C3 107.3(4) . . ?
C9 C4 C5 118.9(5) . . ?
C4 C5 H5 120.4 . . ?
C6 C5 C4 119.2(6) . . ?
C6 C5 H5 120.4 . . ?
C5 C6 H6 119.5 . . ?
C7 C6 C5 120.9(6) . . ?
C7 C6 H6 119.5 . . ?
C6 C7 H7 119.3 . . ?
C6 C7 C8 121.4(6) . . ?
C8 C7 H7 119.3 . . ?
C7 C8 H8 121.2 . . ?
C9 C8 C7 117.6(6) . . ?
C9 C8 H8 121.2 . . ?
N1 C9 C4 108.5(4) . . ?
C8 C9 N1 129.4(5) . . ?
C8 C9 C4 122.0(5) . . ?
N1 C10 H10A 110.3 . . ?
N1 C10 H10B 110.2 . . ?
N1 C10 H10C 108.6 . . ?
N1 C10 H10D 108.6 . . ?
N1 C10 C11 107.3(9) . . ?
N1 C10 C11A 114.7(5) . . ?
H10A C10 H10B 108.5 . . ?
H10C C10 H10D 107.6 . . ?
C11 C10 H10A 110.3 . . ?
C11 C10 H10B 110.3 . . ?
C11A C10 H10C 108.6 . . ?
C11A C10 H10D 108.6 . . ?
C11 N2 C12 112.8(19) . . ?
C16 N2 C11 118(2) . . ?
C16 N2 C12 110.1(18) . . ?
C10 C11 H11A 108.6 . . ?
C10 C11 H11B 108.6 . . ?
N2 C11 C10 114.6(17) . . ?
N2 C11 H11A 108.6 . . ?
N2 C11 H11B 108.6 . . ?
H11A C11 H11B 107.6 . . ?
N2 C12 H12A 109.4 . . ?
N2 C12 H12B 109.4 . . ?
N2 C12 C13 111.0(16) . . ?
H12A C12 H12B 108.0 . . ?
C13 C12 H12A 109.4 . . ?
C13 C12 H12B 109.4 . . ?
C12 C13 H13A 107.1 . . ?
C12 C13 H13B 107.1 . . ?
H13A C13 H13B 106.8 . . ?
C14 C13 C12 120.7(18) . . ?
C14 C13 H13A 107.1 . . ?
C14 C13 H13B 107.1 . . ?
C13 C14 H14A 108.0 . . ?
C13 C14 H14B 108.0 . . ?
C13 C14 C15 117(2) . . ?
H14A C14 H14B 107.2 . . ?
C15 C14 H14A 108.0 . . ?
C15 C14 H14B 108.0 . . ?
C14 C15 H15A 108.1 . . ?
C14 C15 H15B 108.1 . . ?
H15A C15 H15B 107.3 . . ?
C16 C15 C14 116.6(18) . . ?
C16 C15 H15A 108.1 . . ?
C16 C15 H15B 108.1 . . ?
N2 C16 C15 113.9(17) . . ?
N2 C16 H16A 108.8 . . ?
N2 C16 H16B 108.8 . . ?
C15 C16 H16A 108.8 . . ?
C15 C16 H16B 108.8 . . ?
H16A C16 H16B 107.7 . . ?
N3 C17 C3 129.7(5) . . ?
N3 C17 H17 115.2 . . ?
C3 C17 H17 115.2 . . ?
N4 C30 H30 118.7 . . ?
N4 C30 C31 122.5(8) . . ?
C31 C30 H30 118.7 . . ?
C30 C31 H31 120.0 . . ?
C30 C31 C32 119.9(8) . . ?
C32 C31 H31 120.0 . . ?
C31 C32 H32 119.3 . . ?
C31 C32 C33 121.4(8) . . ?
C33 C32 H32 119.3 . . ?
C32 C33 H33 122.2 . . ?
C32 C33 C34 115.6(8) . . ?
C34 C33 H33 122.2 . . ?
N4 C34 Yb1 57.7(3) . . ?
N4 C34 C33 121.7(7) . . ?
N5 C34 Yb1 52.4(3) . . ?
N5 C34 N4 109.6(6) . . ?
N5 C34 C33 128.6(8) . . ?
C33 C34 Yb1 172.9(5) . . ?
N5 C35 H35A 109.5 . . ?
N5 C35 H35B 109.5 . . ?
N5 C35 H35C 109.5 . . ?
H35A C35 H35B 109.5 . . ?
H35A C35 H35C 109.5 . . ?
H35B C35 H35C 109.5 . . ?
C18 C19A C24A 120.1(10) . . ?
C20A C19A C18 115.6(11) . . ?
C20A C19A C24A 124.3(11) . . ?
C19A C20A H20A 118.3 . . ?
C21A C20A C19A 123.4(13) . . ?
C21A C20A H20A 118.3 . . ?
C20A C21A H21A 119.8 . . ?
C20A C21A C22A 120.4(12) . . ?
C22A C21A H21A 119.8 . . ?
C21A C22A H22A 120.1 . . ?
C21A C22A C23A 119.8(12) . . ?
C23A C22A H22A 120.1 . . ?
C18 C23A C22A 118.3(11) . . ?
C18 C23A C27A 125.2(10) . . ?
C22A C23A C27A 116.2(10) . . ?
C19A C24A H24A 105.3 . . ?
C19A C24A C25A 115.1(12) . . ?
C19A C24A C26A 111.4(13) . . ?
C25A C24A H24A 105.3 . . ?
C25A C24A C26A 113.4(14) . . ?
C26A C24A H24A 105.3 . . ?
C24A C25A H25D 109.5 . . ?
C24A C25A H25E 109.5 . . ?
C24A C25A H25F 109.5 . . ?
H25D C25A H25E 109.5 . . ?
H25D C25A H25F 109.5 . . ?
H25E C25A H25F 109.5 . . ?
C24A C26A H26D 109.5 . . ?
C24A C26A H26E 109.5 . . ?
C24A C26A H26F 109.5 . . ?
H26D C26A H26E 109.5 . . ?
H26D C26A H26F 109.5 . . ?
H26E C26A H26F 109.5 . . ?
C23A C27A H27A 107.2 . . ?
C23A C27A C28A 114.7(11) . . ?
C23A C27A C29A 109.6(12) . . ?
C28A C27A H27A 107.2 . . ?
C28A C27A C29A 110.5(12) . . ?
C29A C27A H27A 107.2 . . ?
C27A C28A H28D 109.5 . . ?
C27A C28A H28E 109.5 . . ?
C27A C28A H28F 109.5 . . ?
H28D C28A H28E 109.5 . . ?
H28D C28A H28F 109.5 . . ?
H28E C28A H28F 109.5 . . ?
C27A C29A H29D 109.5 . . ?
C27A C29A H29E 109.5 . . ?
C27A C29A H29F 109.5 . . ?
H29D C29A H29E 109.5 . . ?
H29D C29A H29F 109.5 . . ?
H29E C29A H29F 109.5 . . ?
C12A N2A C11A 112.5(9) . . ?
C12A N2A C16A 109.9(8) . . ?
C16A N2A C11A 114.6(8) . . ?
C10 C11A H11C 109.3 . . ?
C10 C11A H11D 109.3 . . ?
N2A C11A C10 111.8(8) . . ?
N2A C11A H11C 109.3 . . ?
N2A C11A H11D 109.3 . . ?
H11C C11A H11D 107.9 . . ?
N2A C12A H12C 109.5 . . ?
N2A C12A H12D 109.5 . . ?
N2A C12A C13A 110.9(9) . . ?
H12C C12A H12D 108.1 . . ?
C13A C12A H12C 109.5 . . ?
C13A C12A H12D 109.5 . . ?
C12A C13A H13C 108.2 . . ?
C12A C13A H13D 108.2 . . ?
H13C C13A H13D 107.4 . . ?
C14A C13A C12A 116.2(11) . . ?
C14A C13A H13C 108.2 . . ?
C14A C13A H13D 108.2 . . ?
C13A C14A H14C 108.5 . . ?
C13A C14A H14D 108.5 . . ?
C13A C14A C15A 115.1(10) . . ?
H14C C14A H14D 107.5 . . ?
C15A C14A H14C 108.5 . . ?
C15A C14A H14D 108.5 . . ?
C14A C15A H15C 108.5 . . ?
C14A C15A H15D 108.5 . . ?
H15C C15A H15D 107.5 . . ?
C16A C15A C14A 115.1(10) . . ?
C16A C15A H15C 108.5 . . ?
C16A C15A H15D 108.5 . . ?
N2A C16A C15A 112.7(9) . . ?
N2A C16A H16C 109.0 . . ?
N2A C16A H16D 109.0 . . ?
C15A C16A H16C 109.0 . . ?
C15A C16A H16D 109.0 . . ?
H16C C16A H16D 107.8 . . ?
O1 C36A H36C 110.6 . . ?
O1 C36A H36D 110.6 . . ?
O1 C36A C37A 105.6(8) . . ?
H36C C36A H36D 108.8 . . ?
C37A C36A H36C 110.6 . . ?
C37A C36A H36D 110.6 . . ?
C36A C37A H37C 111.1 . . ?
C36A C37A H37D 111.1 . . ?
C36A C37A C38A 103.1(9) . . ?
H37C C37A H37D 109.1 . . ?
C38A C37A H37C 111.1 . . ?
C38A C37A H37D 111.1 . . ?
C37A C38A H38C 110.9 . . ?
C37A C38A H38D 110.9 . . ?
H38C C38A H38D 108.9 . . ?
C39A C38A C37A 104.5(9) . . ?
C39A C38A H38C 110.9 . . ?
C39A C38A H38D 110.9 . . ?
O1 C39A C38A 106.4(9) . . ?
O1 C39A H39C 110.5 . . ?
O1 C39A H39D 110.5 . . ?
C38A C39A H39C 110.5 . . ?
C38A C39A H39D 110.5 . . ?
H39C C39A H39D 108.6 . . ?

loop_
_geom_bond_atom_site_label_1
_geom_bond_atom_site_label_2
_geom_bond_distance
_geom_bond_site_symmetry_2
_geom_bond_publ_flag
Yb1 Yb1 3.5068(4) 7_666 ?
Yb1 O1 2.384(4) . ?
Yb1 N3 2.347(4) . ?
Yb1 N4 2.450(5) . ?
Yb1 N5 2.328(5) . ?
Yb1 C1 2.443(5) 7_666 ?
Yb1 C1 2.402(5) . ?
Yb1 C2 3.209(5) 7_666 ?
Yb1 C34 2.892(7) . ?
O1 C36 1.444(13) . ?
O1 C39 1.450(12) . ?
O1 C36A 1.459(9) . ?
O1 C39A 1.443(10) . ?
C36 H36A 0.9700 . ?
C36 H36B 0.9700 . ?
C36 C37 1.458(17) . ?
C37 H37A 0.9700 . ?
C37 H37B 0.9700 . ?
C37 C38 1.516(17) . ?
C38 H38A 0.9700 . ?
C38 H38B 0.9700 . ?
C38 C39 1.476(16) . ?
C39 H39A 0.9700 . ?
C39 H39B 0.9700 . ?
N1 C2 1.407(6) . ?
N1 C9 1.392(7) . ?
N1 C10 1.441(6) . ?
N3 C18 1.458(6) . ?
N3 C17 1.331(6) . ?
C18 C19 1.419(12) . ?
C18 C23 1.375(12) . ?
C18 C19A 1.393(12) . ?
C18 C23A 1.395(12) . ?
C19 C20 1.393(13) . ?
C19 C24 1.528(14) . ?
C20 H20 0.9300 . ?
C20 C21 1.352(15) . ?
C21 H21 0.9300 . ?
C21 C22 1.363(15) . ?
C22 H22 0.9300 . ?
C22 C23 1.397(13) . ?
C23 C27 1.515(14) . ?
C24 H24 0.9800 . ?
C24 C25 1.532(15) . ?
C24 C26 1.557(16) . ?
C25 H25A 0.9600 . ?
C25 H25B 0.9600 . ?
C25 H25C 0.9600 . ?
C26 H26A 0.9600 . ?
C26 H26B 0.9600 . ?
C26 H26C 0.9600 . ?
C27 H27 0.9800 . ?
C27 C28 1.523(15) . ?
C27 C29 1.557(14) . ?
C28 H28A 0.9600 . ?
C28 H28B 0.9600 . ?
C28 H28C 0.9600 . ?
C29 H29A 0.9600 . ?
C29 H29B 0.9600 . ?
C29 H29C 0.9600 . ?
N4 C30 1.337(9) . ?
N4 C34 1.381(9) . ?
N5 C34 1.350(8) . ?
N5 C35 1.394(9) . ?
C1 H1 0.9800 . ?
C1 C2 1.384(7) . ?
C2 C3 1.459(7) . ?
C3 C4 1.459(7) . ?
C3 C17 1.377(7) . ?
C4 C5 1.399(8) . ?
C4 C9 1.397(8) . ?
C5 H5 0.9300 . ?
C5 C6 1.384(8) . ?
C6 H6 0.9300 . ?
C6 C7 1.363(10) . ?
C7 H7 0.9300 . ?
C7 C8 1.398(9) . ?
C8 H8 0.9300 . ?
C8 C9 1.379(7) . ?
C10 H10A 0.9700 . ?
C10 H10B 0.9700 . ?
C10 H10C 0.9700 . ?
C10 H10D 0.9700 . ?
C10 C11 1.528(17) . ?
C10 C11A 1.534(10) . ?
N2 C11 1.446(14) . ?
N2 C12 1.446(14) . ?
N2 C16 1.443(15) . ?
C11 H11A 0.9700 . ?
C11 H11B 0.9700 . ?
C12 H12A 0.9700 . ?
C12 H12B 0.9700 . ?
C12 C13 1.544(19) . ?
C13 H13A 0.9700 . ?
C13 H13B 0.9700 . ?
C13 C14 1.34(2) . ?
C14 H14A 0.9700 . ?
C14 H14B 0.9700 . ?
C14 C15 1.50(2) . ?
C15 H15A 0.9700 . ?
C15 H15B 0.9700 . ?
C15 C16 1.501(19) . ?
C16 H16A 0.9700 . ?
C16 H16B 0.9700 . ?
C17 H17 0.9300 . ?
C30 H30 0.9300 . ?
C30 C31 1.344(10) . ?
C31 H31 0.9300 . ?
C31 C32 1.366(12) . ?
C32 H32 0.9300 . ?
C32 C33 1.402(12) . ?
C33 H33 0.9300 . ?
C33 C34 1.412(10) . ?
C35 H35A 0.9600 . ?
C35 H35B 0.9600 . ?
C35 H35C 0.9600 . ?
C19A C20A 1.386(13) . ?
C19A C24A 1.522(13) . ?
C20A H20A 0.9300 . ?
C20A C21A 1.354(15) . ?
C21A H21A 0.9300 . ?
C21A C22A 1.359(15) . ?
C22A H22A 0.9300 . ?
C22A C23A 1.396(13) . ?
C23A C27A 1.526(13) . ?
C24A H24A 0.9800 . ?
C24A C25A 1.522(14) . ?
C24A C26A 1.540(15) . ?
C25A H25D 0.9600 . ?
C25A H25E 0.9600 . ?
C25A H25F 0.9600 . ?
C26A H26D 0.9600 . ?
C26A H26E 0.9600 . ?
C26A H26F 0.9600 . ?
C27A H27A 0.9800 . ?
C27A C28A 1.528(14) . ?
C27A C29A 1.551(14) . ?
C28A H28D 0.9600 . ?
C28A H28E 0.9600 . ?
C28A H28F 0.9600 . ?
C29A H29D 0.9600 . ?
C29A H29E 0.9600 . ?
C29A H29F 0.9600 . ?
N2A C11A 1.459(10) . ?
N2A C12A 1.436(10) . ?
N2A C16A 1.451(11) . ?
C11A H11C 0.9700 . ?
C11A H11D 0.9700 . ?
C12A H12C 0.9700 . ?
C12A H12D 0.9700 . ?
C12A C13A 1.555(13) . ?
C13A H13C 0.9700 . ?
C13A H13D 0.9700 . ?
C13A C14A 1.364(16) . ?
C14A H14C 0.9700 . ?
C14A H14D 0.9700 . ?
C14A C15A 1.490(15) . ?
C15A H15C 0.9700 . ?
C15A H15D 0.9700 . ?
C15A C16A 1.473(13) . ?
C16A H16C 0.9700 . ?
C16A H16D 0.9700 . ?
C36A H36C 0.9700 . ?
C36A H36D 0.9700 . ?
C36A C37A 1.468(12) . ?
C37A H37C 0.9700 . ?
C37A H37D 0.9700 . ?
C37A C38A 1.530(14) . ?
C38A H38C 0.9700 . ?
C38A H38D 0.9700 . ?
C38A C39A 1.477(13) . ?
C39A H39C 0.9700 . ?
C39A H39D 0.9700 . ?

loop_
_geom_torsion_atom_site_label_1
_geom_torsion_atom_site_label_2
_geom_torsion_atom_site_label_3
_geom_torsion_atom_site_label_4
_geom_torsion
_geom_torsion_site_symmetry_1
_geom_torsion_site_symmetry_2
_geom_torsion_site_symmetry_3
_geom_torsion_site_symmetry_4
_geom_torsion_publ_flag
Yb1 O1 C36 C37 -178.2(14) . . . . ?
Yb1 O1 C39 C38 162.5(11) . . . . ?
Yb1 O1 C36A C37A -165.9(8) . . . . ?
Yb1 O1 C39A C38A -173.1(9) . . . . ?
Yb1 N3 C18 C19 83.3(8) . . . . ?
Yb1 N3 C18 C23 -97.6(9) . . . . ?
Yb1 N3 C18 C19A 77.1(8) . . . . ?
Yb1 N3 C18 C23A -101.0(8) . . . . ?
Yb1 N3 C17 C3 4.4(8) . . . . ?
Yb1 N4 C30 C31 167.3(6) . . . . ?
Yb1 N4 C34 N5 6.7(5) . . . . ?
Yb1 N4 C34 C33 -171.6(6) . . . . ?
Yb1 N5 C34 N4 -7.1(5) . . . . ?
Yb1 N5 C34 C33 171.0(6) . . . . ?
Yb1 C1 C2 Yb1 -106.7(4) . . . 7_666 ?
Yb1 C1 C2 N1 161.4(4) . . . . ?
Yb1 C1 C2 N1 -91.9(5) 7_666 . . . ?
Yb1 C1 C2 C3 83.4(5) 7_666 . . . ?
Yb1 C1 C2 C3 -23.3(7) . . . . ?
Yb1 C2 C3 C4 -122.5(3) 7_666 . . . ?
Yb1 C2 C3 C17 58.9(6) 7_666 . . . ?
O1 C36 C37 C38 13(3) . . . . ?
O1 C36A C37A C38A -30.8(16) . . . . ?
C36 O1 C39 C38 -19(2) . . . . ?
C36 C37 C38 C39 -24(3) . . . . ?
C37 C38 C39 O1 26(2) . . . . ?
C39 O1 C36 C37 3(2) . . . . ?
N1 C2 C3 C4 4.4(5) . . . . ?
N1 C2 C3 C17 -174.2(5) . . . . ?
N1 C10 C11 N2 -169(2) . . . . ?
N1 C10 C11A N2A 178.6(9) . . . . ?
N3 C18 C19 C20 -179.0(9) . . . . ?
N3 C18 C19 C24 5.3(13) . . . . ?
N3 C18 C23 C22 177.7(7) . . . . ?
N3 C18 C23 C27 -5.6(14) . . . . ?
N3 C18 C19A C20A -175.4(6) . . . . ?
N3 C18 C19A C24A 6.4(12) . . . . ?
N3 C18 C23A C22A 175.6(8) . . . . ?
N3 C18 C23A C27A -10.8(15) . . . . ?
C18 N3 C17 C3 -176.4(5) . . . . ?
C18 C19 C20 C21 0.4(18) . . . . ?
C18 C19 C24 C25 -140.6(18) . . . . ?
C18 C19 C24 C26 98.7(18) . . . . ?
C18 C23 C27 C28 134.2(15) . . . . ?
C18 C23 C27 C29 -102.8(14) . . . . ?
C18 C19A C20A C21A 0.1(11) . . . . ?
C18 C19A C24A C25A -154.3(17) . . . . ?
C18 C19A C24A C26A 74.8(17) . . . . ?
C18 C23A C27A C28A 135.0(15) . . . . ?
C18 C23A C27A C29A -100.0(15) . . . . ?
C19 C18 C23 C22 -3.3(12) . . . . ?
C19 C18 C23 C27 173.5(9) . . . . ?
C19 C20 C21 C22 -1(2) . . . . ?
C20 C19 C24 C25 43.5(19) . . . . ?
C20 C19 C24 C26 -77.2(18) . . . . ?
C20 C21 C22 C23 -0.2(19) . . . . ?
C21 C22 C23 C18 2.6(12) . . . . ?
C21 C22 C23 C27 -174.2(13) . . . . ?
C22 C23 C27 C28 -49.1(15) . . . . ?
C22 C23 C27 C29 73.9(13) . . . . ?
C23 C18 C19 C20 1.8(15) . . . . ?
C23 C18 C19 C24 -173.9(10) . . . . ?
C24 C19 C20 C21 176.5(13) . . . . ?
N4 C30 C31 C32 -1.4(13) . . . . ?
C1 C2 C3 C4 -171.8(5) . . . . ?
C1 C2 C3 C17 9.7(8) . . . . ?
C2 N1 C9 C4 3.6(6) . . . . ?
C2 N1 C9 C8 -174.2(6) . . . . ?
C2 N1 C10 C11 -102.7(19) . . . . ?
C2 N1 C10 C11A -103.9(9) . . . . ?
C2 C3 C4 C5 175.3(6) . . . . ?
C2 C3 C4 C9 -2.4(5) . . . . ?
C2 C3 C17 N3 2.0(9) . . . . ?
C3 C4 C5 C6 -176.2(6) . . . . ?
C3 C4 C9 N1 -0.6(6) . . . . ?
C3 C4 C9 C8 177.3(5) . . . . ?
C4 C3 C17 N3 -176.3(5) . . . . ?
C4 C5 C6 C7 -1.3(10) . . . . ?
C5 C4 C9 N1 -178.7(5) . . . . ?
C5 C4 C9 C8 -0.8(8) . . . . ?
C5 C6 C7 C8 0.7(11) . . . . ?
C6 C7 C8 C9 -0.2(10) . . . . ?
C7 C8 C9 N1 177.7(6) . . . . ?
C7 C8 C9 C4 0.2(9) . . . . ?
C9 N1 C2 Yb1 118.6(4) . . . 7_666 ?
C9 N1 C2 C1 171.2(5) . . . . ?
C9 N1 C2 C3 -4.9(5) . . . . ?
C9 N1 C10 C11 85.8(19) . . . . ?
C9 N1 C10 C11A 84.6(10) . . . . ?
C9 C4 C5 C6 1.3(9) . . . . ?
C10 N1 C2 Yb1 -53.7(6) . . . 7_666 ?
C10 N1 C2 C1 -1.1(8) . . . . ?
C10 N1 C2 C3 -177.3(5) . . . . ?
C10 N1 C9 C4 176.2(5) . . . . ?
C10 N1 C9 C8 -1.6(9) . . . . ?
N2 C12 C13 C14 19(5) . . . . ?
C11 N2 C12 C13 170(2) . . . . ?
C11 N2 C16 C15 -173(3) . . . . ?
C12 N2 C11 C10 70(4) . . . . ?
C12 N2 C16 C15 56(3) . . . . ?
C12 C13 C14 C15 19(5) . . . . ?
C13 C14 C15 C16 -21(5) . . . . ?
C14 C15 C16 N2 -17(4) . . . . ?
C16 N2 C11 C10 -60(4) . . . . ?
C16 N2 C12 C13 -57(3) . . . . ?
C17 N3 C18 C19 -96.0(8) . . . . ?
C17 N3 C18 C23 83.1(10) . . . . ?
C17 N3 C18 C19A -102.2(8) . . . . ?
C17 N3 C18 C23A 79.7(9) . . . . ?
C17 C3 C4 C5 -6.0(9) . . . . ?
C17 C3 C4 C9 176.3(5) . . . . ?
C30 N4 C34 Yb1 173.2(6) . . . . ?
C30 N4 C34 N5 179.9(6) . . . . ?
C30 N4 C34 C33 1.6(9) . . . . ?
C30 C31 C32 C33 1.8(13) . . . . ?
C31 C32 C33 C34 -0.6(12) . . . . ?
C32 C33 C34 N4 -1.1(10) . . . . ?
C32 C33 C34 N5 -179.1(7) . . . . ?
C34 N4 C30 C31 -0.3(10) . . . . ?
C35 N5 C34 Yb1 -174.8(7) . . . . ?
C35 N5 C34 N4 178.1(6) . . . . ?
C35 N5 C34 C33 -3.8(10) . . . . ?
C19A C18 C23A C22A -2.5(16) . . . . ?
C19A C18 C23A C27A 171.1(11) . . . . ?
C19A C20A C21A C22A -3.0(18) . . . . ?
C20A C19A C24A C25A 27.7(18) . . . . ?
C20A C19A C24A C26A -103.2(15) . . . . ?
C20A C21A C22A C23A 3.1(19) . . . . ?
C21A C22A C23A C18 -0.5(17) . . . . ?
C21A C22A C23A C27A -174.6(12) . . . . ?
C22A C23A C27A C28A -51.3(16) . . . . ?
C22A C23A C27A C29A 73.7(14) . . . . ?
C23A C18 C19A C20A 2.6(12) . . . . ?
C23A C18 C19A C24A -175.6(10) . . . . ?
C24A C19A C20A C21A 178.2(12) . . . . ?
N2A C12A C13A C14A -49.1(17) . . . . ?
C11A N2A C12A C13A -174.4(10) . . . . ?
C11A N2A C16A C15A 174.4(11) . . . . ?
C12A N2A C11A C10 82.1(15) . . . . ?
C12A N2A C16A C15A -57.8(12) . . . . ?
C12A C13A C14A C15A 38.2(19) . . . . ?
C13A C14A C15A C16A -37.9(19) . . . . ?
C14A C15A C16A N2A 47.3(15) . . . . ?
C16A N2A C11A C10 -151.4(11) . . . . ?
C16A N2A C12A C13A 56.7(13) . . . . ?
C36A O1 C39A C38A 2.5(16) . . . . ?
C36A C37A C38A C39A 32.3(17) . . . . ?
C37A C38A C39A O1 -21.4(17) . . . . ?
C39A O1 C36A C37A 18.4(15) . . . . ?
